data_7103651
loop_
_publ_author_name
'Kilian, Petr'
'Slawin, Alexandra M. Z.'
'Woollins, J. Derek'

_publ_section_title
;
 New mode of sterically imposed phosphorus hypercoordination
;
_journal_coden_ASTM CHCOFS
_journal_issue 10
_journal_name_full
;
 Chemical Communications (Cambridge, United Kingdom)
;
_journal_page_first 1174
_journal_page_last 1175
_journal_paper_doi 10.1039/b301601c
_journal_year 2003
_chemical_formula_moiety 'C10 H6 Cl6 O P2'
_chemical_formula_sum 'C10 H6 Cl6 O P2'
_chemical_formula_weight 416.79
_space_group_IT_number 14
_symmetry_cell_setting monoclinic
_symmetry_space_group_name_Hall '-P 2ybc'
_symmetry_space_group_name_H-M 'P 1 21/c 1'
_atom_sites_solution_hydrogens geom
_atom_sites_solution_primary direct
_atom_sites_solution_secondary difmap
_audit_creation_method SHELXL-97
_cell_angle_alpha 90.00
_cell_angle_beta 90.921(3)
_cell_angle_gamma 90.00
_cell_formula_units_Z 4
_cell_length_a 6.9585(12)
_cell_length_b 16.895(3)
_cell_length_c 12.498(2)
_cell_measurement_reflns_used 96
_cell_measurement_temperature 125(2)
_cell_measurement_theta_max 168
_cell_measurement_theta_min 12
_cell_volume 1469.1(4)
_computing_cell_refinement 'Bruker SMART'
_computing_data_collection 'Bruker SMART'
_computing_data_reduction 'Bruker SHELXTL'
_computing_molecular_graphics 'Bruker SHELXTL'
_computing_publication_material 'Bruker SHELXTL'
_computing_structure_refinement 'SHELXL-97 (Sheldrick, 1997)'
_computing_structure_solution 'SHELXS-97 (Sheldrick, 1990)'
_diffrn_ambient_temperature 125(2)
_diffrn_detector_area_resol_mean 0.9
_diffrn_measured_fraction_theta_full 0.974
_diffrn_measured_fraction_theta_max 0.974
_diffrn_measurement_device_type 'CCD area detector'
_diffrn_measurement_method 'phi and omega scans'
_diffrn_radiation_monochromator graphite
_diffrn_radiation_source 'fine-focus sealed tube'
_diffrn_radiation_type MoK\a
_diffrn_radiation_wavelength 0.71073
_diffrn_reflns_av_R_equivalents 0.0283
_diffrn_reflns_av_sigmaI/netI 0.0278
_diffrn_reflns_limit_h_max 7
_diffrn_reflns_limit_h_min -7
_diffrn_reflns_limit_k_max 18
_diffrn_reflns_limit_k_min -17
_diffrn_reflns_limit_l_max 12
_diffrn_reflns_limit_l_min -13
_diffrn_reflns_number 6089
_diffrn_reflns_theta_full 23.28
_diffrn_reflns_theta_max 23.28
_diffrn_reflns_theta_min 2.03
_exptl_absorpt_coefficient_mu 1.372
_exptl_absorpt_correction_T_max 1.00000
_exptl_absorpt_correction_T_min 0.861225
_exptl_absorpt_correction_type multi-scan
_exptl_crystal_colour yellow
_exptl_crystal_density_diffrn 1.884
_exptl_crystal_density_method 'not measured'
_exptl_crystal_description prism
_exptl_crystal_F_000 824
_exptl_crystal_size_max .1
_exptl_crystal_size_mid .1
_exptl_crystal_size_min .05
_refine_diff_density_max 0.304
_refine_diff_density_min -0.303
_refine_diff_density_rms 0.059
_refine_ls_extinction_coef 0.0009(4)
_refine_ls_extinction_expression Fc^*^=kFc[1+0.001xFc^2^\l^3^/sin(2\q)]^-1/4^
_refine_ls_extinction_method SHELXL
_refine_ls_goodness_of_fit_ref 0.971
_refine_ls_hydrogen_treatment mixed
_refine_ls_matrix_type full
_refine_ls_number_parameters 173
_refine_ls_number_reflns 2062
_refine_ls_number_restraints 0
_refine_ls_restrained_S_all 0.971
_refine_ls_R_factor_all 0.0316
_refine_ls_R_factor_gt 0.0239
_refine_ls_shift/su_max 0.001
_refine_ls_shift/su_mean 0.000
_refine_ls_structure_factor_coef Fsqd
_refine_ls_weighting_details 'calc w=1/[\s^2^(Fo^2^)+(0.0339P)^2^+0.0000P] where P=(Fo^2^+2Fc^2^)/3'
_refine_ls_weighting_scheme calc
_refine_ls_wR_factor_gt 0.0528
_refine_ls_wR_factor_ref 0.0549
_reflns_number_gt 1753
_reflns_number_total 2062
_reflns_threshold_expression >2sigma(I)
_cod_data_source_file b301601c.txt
_cod_data_source_block 5
_cod_depositor_comments
;
The following automatic conversions were performed:
'_symmetry_cell_setting' value 'Monoclinic' changed to 'monoclinic'
according to '/home/saulius/struct/CIF-dictionaries/cif_core.dic'
dictionary named 'cif_core.dic' version 2.4.1 from
2010-06-29.

'_exptl_absorpt_correction_type' value 'MULTISCAN' changed to
'multi-scan' according to
'/home/saulius/struct/CIF-dictionaries/cif_core.dic' dictionary named
'cif_core.dic' version 2.4.1 from 2010-06-29.

Automatic conversion script
Id: cif_fix_enum 1527 2010-12-29 10:47:43Z saulius 
;
_cod_original_sg_symbol_H-M P2(1)/c
_cod_database_code 7103651

loop_
_symmetry_equiv_pos_as_xyz
'x, y, z'
'-x, y+1/2, -z+1/2'
'-x, -y, -z'
'x, -y-1/2, z-1/2'

loop_
_atom_site_label
_atom_site_type_symbol
_atom_site_fract_x
_atom_site_fract_y
_atom_site_fract_z
_atom_site_U_iso_or_equiv
_atom_site_adp_type
_atom_site_occupancy
_atom_site_symmetry_multiplicity
_atom_site_calc_flag
_atom_site_refinement_flags
_atom_site_disorder_assembly
_atom_site_disorder_group
Cl1 Cl 0.58584(9) 0.41344(4) 0.14696(5) 0.03005(19) Uani 1 1 d . . .
Cl2 Cl 0.16879(10) 0.42148(4) 0.05941(5) 0.03234(19) Uani 1 1 d . . .
P1 P 0.33620(9) 0.46519(4) 0.17383(5) 0.01832(17) Uani 1 1 d . . .
O1 O 0.3710(2) 0.55277(10) 0.16370(12) 0.0208(4) Uani 1 1 d . . .
C1 C 0.2563(3) 0.44082(14) 0.30169(19) 0.0173(5) Uani 1 1 d . . .
C2 C 0.2257(3) 0.36238(14) 0.3247(2) 0.0196(6) Uani 1 1 d . . .
H2A H 0.2249 0.3245 0.2684 0.023 Uiso 1 1 calc R . .
C3 C 0.1957(3) 0.33758(15) 0.4296(2) 0.0213(6) Uani 1 1 d . . .
H3A H 0.1675 0.2838 0.4449 0.026 Uiso 1 1 calc R . .
C4 C 0.2079(3) 0.39244(14) 0.5100(2) 0.0195(6) Uani 1 1 d . . .
H4A H 0.1930 0.3754 0.5818 0.023 Uiso 1 1 calc R . .
C5 C 0.2419(3) 0.47352(14) 0.48996(18) 0.0162(5) Uani 1 1 d . . .
C6 C 0.2611(3) 0.52757(15) 0.57651(19) 0.0193(6) Uani 1 1 d . . .
H6A H 0.2479 0.5092 0.6479 0.023 Uiso 1 1 calc R . .
C7 C 0.2982(3) 0.60519(14) 0.5580(2) 0.0187(6) Uani 1 1 d . . .
H7A H 0.3203 0.6402 0.6165 0.022 Uiso 1 1 calc R . .
C8 C 0.3040(3) 0.63387(15) 0.45285(19) 0.0187(6) Uani 1 1 d . . .
H8A H 0.3276 0.6886 0.4417 0.022 Uiso 1 1 calc R . .
C9 C 0.2767(3) 0.58531(14) 0.36482(18) 0.0153(5) Uani 1 1 d . . .
C10 C 0.2579(3) 0.50176(14) 0.38239(18) 0.0145(5) Uani 1 1 d . . .
P9 P 0.24846(8) 0.63519(4) 0.23074(5) 0.01590(17) Uani 1 1 d . . .
Cl3 Cl 0.52396(8) 0.68992(4) 0.24345(5) 0.02573(18) Uani 1 1 d . . .
Cl4 Cl 0.21716(9) 0.68199(4) 0.07133(5) 0.02434(17) Uani 1 1 d . . .
Cl5 Cl -0.02650(8) 0.57641(4) 0.20477(5) 0.02034(16) Uani 1 1 d . . .
Cl6 Cl 0.10405(9) 0.73733(4) 0.29071(5) 0.02348(17) Uani 1 1 d . . .

loop_
_atom_site_aniso_label
_atom_site_aniso_U_11
_atom_site_aniso_U_22
_atom_site_aniso_U_33
_atom_site_aniso_U_23
_atom_site_aniso_U_13
_atom_site_aniso_U_12
Cl1 0.0306(4) 0.0323(4) 0.0275(4) -0.0031(3) 0.0069(3) 0.0130(3)
Cl2 0.0432(4) 0.0304(4) 0.0230(4) -0.0069(3) -0.0130(3) 0.0019(3)
P1 0.0211(4) 0.0178(4) 0.0161(4) -0.0018(3) -0.0012(3) 0.0025(3)
O1 0.0224(9) 0.0221(10) 0.0180(9) 0.0003(7) 0.0028(7) 0.0041(7)
C1 0.0142(12) 0.0191(14) 0.0184(13) -0.0002(10) -0.0032(10) -0.0006(10)
C2 0.0151(12) 0.0194(14) 0.0241(14) -0.0026(11) -0.0043(10) 0.0008(11)
C3 0.0175(12) 0.0155(14) 0.0307(15) 0.0053(11) -0.0031(11) -0.0032(11)
C4 0.0116(12) 0.0236(15) 0.0233(14) 0.0077(11) -0.0002(11) 0.0009(10)
C5 0.0088(12) 0.0224(14) 0.0175(13) 0.0020(11) -0.0010(10) 0.0005(10)
C6 0.0134(12) 0.0294(17) 0.0152(13) 0.0016(11) 0.0005(10) 0.0017(11)
C7 0.0162(12) 0.0209(15) 0.0190(14) -0.0043(10) -0.0021(10) 0.0028(11)
C8 0.0135(12) 0.0200(14) 0.0225(14) -0.0009(11) -0.0012(10) 0.0010(11)
C9 0.0107(11) 0.0167(13) 0.0184(13) 0.0000(10) 0.0019(10) 0.0017(10)
C10 0.0070(11) 0.0164(14) 0.0202(14) 0.0013(10) 0.0003(10) 0.0016(10)
P9 0.0169(3) 0.0144(4) 0.0165(3) 0.0010(3) 0.0013(3) 0.0016(3)
Cl3 0.0209(3) 0.0249(4) 0.0315(4) 0.0031(3) 0.0027(3) -0.0063(3)
Cl4 0.0322(4) 0.0225(4) 0.0184(3) 0.0064(3) 0.0032(3) 0.0025(3)
Cl5 0.0167(3) 0.0254(4) 0.0189(3) 0.0027(2) -0.0019(2) -0.0003(3)
Cl6 0.0283(3) 0.0188(4) 0.0234(4) -0.0001(3) -0.0005(3) 0.0086(3)

loop_
_atom_type_symbol
_atom_type_description
_atom_type_scat_dispersion_real
_atom_type_scat_dispersion_imag
_atom_type_scat_source
C C 0.0033 0.0016 'International Tables Vol C Tables 4.2.6.8 and 6.1.1.4'
H H 0.0000 0.0000 'International Tables Vol C Tables 4.2.6.8 and 6.1.1.4'
O O 0.0106 0.0060 'International Tables Vol C Tables 4.2.6.8 and 6.1.1.4'
P P 0.1023 0.0942 'International Tables Vol C Tables 4.2.6.8 and 6.1.1.4'
Cl Cl 0.1484 0.1585 'International Tables Vol C Tables 4.2.6.8 and 6.1.1.4'

loop_
_geom_angle_atom_site_label_1
_geom_angle_atom_site_label_2
_geom_angle_atom_site_label_3
_geom_angle
_geom_angle_site_symmetry_1
_geom_angle_site_symmetry_3
_geom_angle_publ_flag
O1 P1 C1 111.24(10) . . ?
O1 P1 Cl2 113.63(7) . . ?
C1 P1 Cl2 112.41(8) . . ?
O1 P1 Cl1 106.10(7) . . ?
C1 P1 Cl1 110.12(8) . . ?
Cl2 P1 Cl1 102.79(4) . . ?
P1 O1 P9 128.97(10) . . ?
C2 C1 C10 122.9(2) . . ?
C2 C1 P1 118.08(18) . . ?
C10 C1 P1 118.17(18) . . ?
C1 C2 C3 120.8(2) . . ?
C4 C3 C2 118.6(2) . . ?
C3 C4 C5 122.3(2) . . ?
C4 C5 C6 120.1(2) . . ?
C4 C5 C10 120.3(2) . . ?
C6 C5 C10 119.5(2) . . ?
C7 C6 C5 120.5(2) . . ?
C6 C7 C8 120.1(2) . . ?
C9 C8 C7 122.3(2) . . ?
C8 C9 C10 118.3(2) . . ?
C8 C9 P9 116.96(18) . . ?
C10 C9 P9 124.60(17) . . ?
C5 C10 C9 118.7(2) . . ?
C5 C10 C1 114.8(2) . . ?
C9 C10 C1 126.5(2) . . ?
O1 P9 C9 91.37(9) . . ?
O1 P9 Cl3 86.53(6) . . ?
C9 P9 Cl3 92.69(7) . . ?
O1 P9 Cl6 173.33(6) . . ?
C9 P9 Cl6 95.29(8) . . ?
Cl3 P9 Cl6 92.92(4) . . ?
O1 P9 Cl4 84.10(6) . . ?
C9 P9 Cl4 174.96(8) . . ?
Cl3 P9 Cl4 89.26(3) . . ?
Cl6 P9 Cl4 89.25(3) . . ?
O1 P9 Cl5 89.96(6) . . ?
C9 P9 Cl5 90.43(7) . . ?
Cl3 P9 Cl5 175.36(4) . . ?
Cl6 P9 Cl5 90.20(3) . . ?
Cl4 P9 Cl5 87.35(3) . . ?

loop_
_geom_bond_atom_site_label_1
_geom_bond_atom_site_label_2
_geom_bond_distance
_geom_bond_site_symmetry_2
_geom_bond_publ_flag
Cl1 P1 1.9783(9) . ?
Cl2 P1 1.9733(9) . ?
P1 O1 1.5049(18) . ?
P1 C1 1.750(2) . ?
O1 P9 1.8415(17) . ?
C1 C2 1.373(3) . ?
C1 C10 1.441(3) . ?
C2 C3 1.395(3) . ?
C3 C4 1.369(3) . ?
C4 C5 1.413(3) . ?
C5 C6 1.420(3) . ?
C5 C10 1.433(3) . ?
C6 C7 1.357(3) . ?
C7 C8 1.402(3) . ?
C8 C9 1.383(3) . ?
C9 C10 1.435(3) . ?
C9 P9 1.883(2) . ?
P9 Cl3 2.1320(9) . ?
P9 Cl6 2.1385(9) . ?
P9 Cl4 2.1513(9) . ?
P9 Cl5 2.1754(9) . ?

loop_
_geom_torsion_atom_site_label_1
_geom_torsion_atom_site_label_2
_geom_torsion_atom_site_label_3
_geom_torsion_atom_site_label_4
_geom_torsion
_geom_torsion_site_symmetry_1
_geom_torsion_site_symmetry_2
_geom_torsion_site_symmetry_3
_geom_torsion_site_symmetry_4
_geom_torsion_publ_flag
C1 P1 O1 P9 -30.92(16) . . . . ?
Cl2 P1 O1 P9 97.14(12) . . . . ?
Cl1 P1 O1 P9 -150.67(10) . . . . ?
O1 P1 C1 C2 -177.41(17) . . . . ?
Cl2 P1 C1 C2 53.9(2) . . . . ?
Cl1 P1 C1 C2 -60.07(19) . . . . ?
O1 P1 C1 C10 -7.9(2) . . . . ?
Cl2 P1 C1 C10 -136.62(15) . . . . ?
Cl1 P1 C1 C10 109.43(17) . . . . ?
C10 C1 C2 C3 -0.6(3) . . . . ?
P1 C1 C2 C3 168.41(18) . . . . ?
C1 C2 C3 C4 -3.5(3) . . . . ?
C2 C3 C4 C5 2.6(3) . . . . ?
C3 C4 C5 C6 -177.4(2) . . . . ?
C3 C4 C5 C10 2.4(3) . . . . ?
C4 C5 C6 C7 178.4(2) . . . . ?
C10 C5 C6 C7 -1.4(3) . . . . ?
C5 C6 C7 C8 4.7(3) . . . . ?
C6 C7 C8 C9 -1.3(3) . . . . ?
C7 C8 C9 C10 -5.3(3) . . . . ?
C7 C8 C9 P9 170.24(17) . . . . ?
C4 C5 C10 C9 175.0(2) . . . . ?
C6 C5 C10 C9 -5.2(3) . . . . ?
C4 C5 C10 C1 -6.0(3) . . . . ?
C6 C5 C10 C1 173.8(2) . . . . ?
C8 C9 C10 C5 8.4(3) . . . . ?
P9 C9 C10 C5 -166.80(16) . . . . ?
C8 C9 C10 C1 -170.5(2) . . . . ?
P9 C9 C10 C1 14.4(3) . . . . ?
C2 C1 C10 C5 5.3(3) . . . . ?
P1 C1 C10 C5 -163.71(16) . . . . ?
C2 C1 C10 C9 -175.9(2) . . . . ?
P1 C1 C10 C9 15.2(3) . . . . ?
P1 O1 P9 C9 48.47(14) . . . . ?
P1 O1 P9 Cl3 141.08(12) . . . . ?
P1 O1 P9 Cl6 -133.4(5) . . . . ?
P1 O1 P9 Cl4 -129.30(13) . . . . ?
P1 O1 P9 Cl5 -41.96(13) . . . . ?
C8 C9 P9 O1 146.26(17) . . . . ?
C10 C9 P9 O1 -38.53(19) . . . . ?
C8 C9 P9 Cl3 59.67(17) . . . . ?
C10 C9 P9 Cl3 -125.12(18) . . . . ?
C8 C9 P9 Cl6 -33.52(18) . . . . ?
C10 C9 P9 Cl6 141.69(18) . . . . ?
C8 C9 P9 Cl4 172.3(7) . . . . ?
C10 C9 P9 Cl4 -12.4(10) . . . . ?
C8 C9 P9 Cl5 -123.76(17) . . . . ?
C10 C9 P9 Cl5 51.45(18) . . . . ?
